data_2237027
loop_
_publ_author_name
'Eya'ane Meva, Fran\,cois'
'Schaarschmidt, Dieter'
'Abdulmalic, Mohammad A.'
'R\"uffer, Tobias'

_publ_section_title
;
 1,4-Dihydrobenzo[<i>g</i>]quinoxaline-2,3-dione
;
_journal_coeditor_code SJ5284
_journal_issue 12
_journal_name_full 'Acta Crystallographica Section E'
_journal_page_first o3460
_journal_page_last o3461
_journal_paper_doi 10.1107/S1600536812047526
_journal_volume 68
_journal_year 2012
_chemical_formula_iupac 'C12 H8 N2 O2'
_chemical_formula_moiety 'C12 H8 N2 O2'
_chemical_formula_sum 'C12 H8 N2 O2'
_chemical_formula_weight 212.20
_chemical_name_systematic
;
1,4-Dihydrobenzo[<i>g</i>]quinoxaline-2,3-dione
;
_space_group_IT_number 14
_symmetry_cell_setting monoclinic
_symmetry_space_group_name_Hall '-P 2yn'
_symmetry_space_group_name_H-M 'P 1 21/n 1'
_atom_sites_solution_hydrogens geom
_atom_sites_solution_primary direct
_atom_sites_solution_secondary difmap
_audit_creation_method SHELXL-97
_cell_angle_alpha 90.00
_cell_angle_beta 99.792(14)
_cell_angle_gamma 90.00
_cell_formula_units_Z 4
_cell_length_a 7.1334(15)
_cell_length_b 8.4229(18)
_cell_length_c 15.292(2)
_cell_measurement_reflns_used 5135
_cell_measurement_temperature 293(2)
_cell_measurement_theta_max 25.94
_cell_measurement_theta_min 2.86
_cell_volume 905.4(3)
_computing_cell_refinement 'CrysAlis CCD (Oxford Diffraction, 2006)'
_computing_data_collection 'CrysAlis CCD (Oxford Diffraction, 2006)'
_computing_data_reduction 'CrysAlis RED (Oxford Diffraction, 2006)'
_computing_molecular_graphics 'ORTEP-3 for Windows (Farrugia, 2012)'
_computing_publication_material
;
WinGX (Farrugia, 2012) and publCIF (Westrip, 2010)
;
_computing_structure_refinement 'SHELXL97 (Sheldrick, 2008)'
_computing_structure_solution 'SHELXS97 (Sheldrick, 2008)'
_diffrn_ambient_temperature 293(2)
_diffrn_measured_fraction_theta_full 0.989
_diffrn_measured_fraction_theta_max 0.989
_diffrn_measurement_device_type 'Oxford Gemini S'
_diffrn_measurement_method '\w scans'
_diffrn_radiation_monochromator graphite
_diffrn_radiation_source 'fine-focus sealed tube'
_diffrn_radiation_type MoK\a
_diffrn_radiation_wavelength 0.71073
_diffrn_reflns_av_R_equivalents 0.0392
_diffrn_reflns_av_sigmaI/netI 0.0445
_diffrn_reflns_limit_h_max 7
_diffrn_reflns_limit_h_min -8
_diffrn_reflns_limit_k_max 8
_diffrn_reflns_limit_k_min -10
_diffrn_reflns_limit_l_max 18
_diffrn_reflns_limit_l_min -18
_diffrn_reflns_number 5294
_diffrn_reflns_theta_full 26.00
_diffrn_reflns_theta_max 26.00
_diffrn_reflns_theta_min 2.98
_diffrn_standards_decay_% 0
_diffrn_standards_interval_count 50
_diffrn_standards_interval_time 10
_diffrn_standards_number 2
_exptl_absorpt_coefficient_mu 0.109
_exptl_absorpt_correction_T_max 1.00000
_exptl_absorpt_correction_T_min 0.64872
_exptl_absorpt_correction_type multi-scan
_exptl_absorpt_process_details '(CrysAlis RED; Oxford Diffraction, 2006)'
_exptl_crystal_colour yellow
_exptl_crystal_density_diffrn 1.557
_exptl_crystal_density_method 'not measured'
_exptl_crystal_description block
_exptl_crystal_F_000 440
_exptl_crystal_size_max 0.3
_exptl_crystal_size_mid 0.2
_exptl_crystal_size_min 0.1
_refine_diff_density_max 0.765
_refine_diff_density_min -0.567
_refine_ls_extinction_method none
_refine_ls_goodness_of_fit_ref 0.919
_refine_ls_hydrogen_treatment mixed
_refine_ls_matrix_type full
_refine_ls_number_parameters 153
_refine_ls_number_reflns 1773
_refine_ls_number_restraints 0
_refine_ls_restrained_S_all 0.919
_refine_ls_R_factor_all 0.1269
_refine_ls_R_factor_gt 0.0938
_refine_ls_shift/su_max 0.001
_refine_ls_shift/su_mean 0.000
_refine_ls_structure_factor_coef Fsqd
_refine_ls_weighting_details 'calc w=1/[\s^2^(Fo^2^)+(0.2000P)^2^] where P=(Fo^2^+2Fc^2^)/3'
_refine_ls_weighting_scheme calc
_refine_ls_wR_factor_gt 0.2305
_refine_ls_wR_factor_ref 0.2714
_reflns_number_gt 875
_reflns_number_total 1773
_reflns_threshold_expression I>2\s(I)
_cod_data_source_file sj5284.cif
_cod_data_source_block I
_cod_original_sg_symbol_H-M 'P 21/n'
_cod_database_code 2237027
_cod_database_fobs_code 2237027

loop_
_symmetry_equiv_pos_as_xyz
'x, y, z'
'-x+1/2, y+1/2, -z+1/2'
'-x, -y, -z'
'x-1/2, -y-1/2, z-1/2'

loop_
_atom_site_type_symbol
_atom_site_label
_atom_site_fract_x
_atom_site_fract_y
_atom_site_fract_z
_atom_site_U_iso_or_equiv
_atom_site_adp_type
_atom_site_calc_flag
_atom_site_refinement_flags
_atom_site_occupancy
_atom_site_symmetry_multiplicity
C C1 0.2609(4) -0.2869(4) 1.1809(2) 0.0276(8) Uani d . 1 1
C C2 0.1631(4) -0.3842(4) 1.1026(2) 0.0276(8) Uani d . 1 1
C C3 0.2764(4) -0.0662(4) 1.07897(19) 0.0257(8) Uani d . 1 1
C C4 0.1859(4) -0.1580(3) 1.0060(2) 0.0247(8) Uani d . 1 1
C C5 0.3312(4) 0.0874(4) 1.06546(19) 0.0246(8) Uani d . 1 1
H H5 0.3908 0.1472 1.1134 0.030 Uiso calc R 1 1
C C6 0.1489(4) -0.0948(4) 0.92275(19) 0.0245(8) Uani d . 1 1
H H6 0.0876 -0.1557 0.8757 0.029 Uiso calc R 1 1
C C7 0.2984(4) 0.1545(4) 0.9806(2) 0.0253(8) Uani d . 1 1
C C8 0.2032(4) 0.0626(4) 0.9075(2) 0.0262(8) Uani d . 1 1
C C9 0.3508(4) 0.3129(4) 0.9647(2) 0.0272(8) Uani d . 1 1
H H9 0.4124 0.3738 1.0116 0.033 Uiso calc R 1 1
C C10 0.1628(4) 0.1342(4) 0.8220(2) 0.0284(8) Uani d . 1 1
H H10 0.0984 0.0763 0.7743 0.034 Uiso calc R 1 1
C C11 0.3125(5) 0.3775(4) 0.8816(2) 0.0327(8) Uani d . 1 1
H H11 0.3488 0.4815 0.8726 0.039 Uiso calc R 1 1
C C12 0.2174(5) 0.2868(4) 0.8089(2) 0.0327(9) Uani d . 1 1
H H12 0.1924 0.3313 0.7525 0.039 Uiso calc R 1 1
N N1 0.3053(4) -0.1348(3) 1.16349(17) 0.0273(7) Uani d . 1 1
N N2 0.1300(4) -0.3136(3) 1.02231(17) 0.0260(7) Uani d . 1 1
O O1 0.2918(3) -0.3464(3) 1.25533(14) 0.0361(7) Uani d . 1 1
O O2 0.1113(3) -0.5216(3) 1.11523(14) 0.0344(7) Uani d . 1 1
H H1N 0.354(5) -0.073(5) 1.211(2) 0.043(10) Uiso d . 1 1
H H2N 0.053(6) -0.366(5) 0.975(3) 0.059(12) Uiso d . 1 1

loop_
_atom_site_aniso_label
_atom_site_aniso_U_11
_atom_site_aniso_U_22
_atom_site_aniso_U_33
_atom_site_aniso_U_12
_atom_site_aniso_U_13
_atom_site_aniso_U_23
C1 0.0346(19) 0.0156(17) 0.0319(17) 0.0018(13) 0.0036(13) -0.0041(13)
C2 0.0318(18) 0.0181(17) 0.0319(16) 0.0028(13) 0.0028(13) 0.0005(13)
C3 0.0279(18) 0.0199(18) 0.0290(16) 0.0010(12) 0.0041(12) -0.0026(13)
C4 0.0258(18) 0.0128(16) 0.0358(17) 0.0013(12) 0.0055(13) -0.0030(12)
C5 0.0273(17) 0.0139(16) 0.0316(16) 0.0028(12) 0.0023(12) -0.0012(12)
C6 0.0265(17) 0.0172(17) 0.0289(15) 0.0001(12) 0.0019(12) -0.0036(12)
C7 0.0279(18) 0.0137(17) 0.0345(16) 0.0027(12) 0.0056(13) -0.0020(13)
C8 0.0307(18) 0.0146(17) 0.0347(17) 0.0018(12) 0.0099(13) 0.0023(13)
C9 0.0272(18) 0.0195(18) 0.0347(17) -0.0006(13) 0.0044(13) -0.0005(13)
C10 0.0333(19) 0.0197(18) 0.0322(16) -0.0007(13) 0.0052(13) -0.0029(13)
C11 0.042(2) 0.0199(18) 0.0370(18) -0.0007(14) 0.0081(14) 0.0021(13)
C12 0.044(2) 0.0243(19) 0.0300(16) 0.0043(14) 0.0064(14) 0.0065(13)
N1 0.0394(17) 0.0154(15) 0.0257(14) -0.0026(11) 0.0013(11) -0.0027(10)
N2 0.0342(16) 0.0130(14) 0.0297(14) -0.0001(10) 0.0021(11) -0.0018(10)
O1 0.0532(16) 0.0191(14) 0.0330(13) -0.0021(10) -0.0007(10) 0.0033(9)
O2 0.0459(15) 0.0148(13) 0.0400(14) -0.0017(9) 0.0005(10) 0.0008(9)

loop_
_atom_type_symbol
_atom_type_description
_atom_type_scat_dispersion_real
_atom_type_scat_dispersion_imag
_atom_type_scat_source
C C 0.0033 0.0016 'International Tables Vol C Tables 4.2.6.8 and 6.1.1.4'
H H 0.0000 0.0000 'International Tables Vol C Tables 4.2.6.8 and 6.1.1.4'
N N 0.0061 0.0033 'International Tables Vol C Tables 4.2.6.8 and 6.1.1.4'
O O 0.0106 0.0060 'International Tables Vol C Tables 4.2.6.8 and 6.1.1.4'

loop_
_geom_angle_atom_site_label_1
_geom_angle_atom_site_label_2
_geom_angle_atom_site_label_3
_geom_angle
O1 C1 N1 123.8(3)
O1 C1 C2 119.7(3)
N1 C1 C2 116.5(3)
O2 C2 N2 122.8(3)
O2 C2 C1 119.4(3)
N2 C2 C1 117.7(3)
C5 C3 N1 121.7(3)
C5 C3 C4 119.8(3)
N1 C3 C4 118.5(3)
C6 C4 N2 121.0(3)
C6 C4 C3 120.7(3)
N2 C4 C3 118.3(3)
C3 C5 C7 120.8(3)
C3 C5 H5 119.6
C7 C5 H5 119.6
C4 C6 C8 120.4(3)
C4 C6 H6 119.8
C8 C6 H6 119.8
C5 C7 C9 122.2(3)
C5 C7 C8 119.2(3)
C9 C7 C8 118.6(3)
C6 C8 C10 122.0(3)
C6 C8 C7 119.1(3)
C10 C8 C7 118.9(3)
C11 C9 C7 121.2(3)
C11 C9 H9 119.4
C7 C9 H9 119.4
C12 C10 C8 120.9(3)
C12 C10 H10 119.6
C8 C10 H10 119.6
C9 C11 C12 120.4(3)
C9 C11 H11 119.8
C12 C11 H11 119.8
C10 C12 C11 120.1(3)
C10 C12 H12 120.0
C11 C12 H12 120.0
C1 N1 C3 124.6(3)
C1 N1 H1N 117(2)
C3 N1 H1N 118(2)
C2 N2 C4 124.2(3)
C2 N2 H2N 119(3)
C4 N2 H2N 117(3)

loop_
_geom_bond_atom_site_label_1
_geom_bond_atom_site_label_2
_geom_bond_distance
C1 O1 1.230(4)
C1 N1 1.356(4)
C1 C2 1.518(4)
C2 O2 1.240(4)
C2 N2 1.349(4)
C3 C5 1.378(4)
C3 N1 1.399(4)
C3 C4 1.420(4)
C4 C6 1.364(4)
C4 N2 1.404(4)
C5 C7 1.398(4)
C5 H5 0.9300
C6 C8 1.412(4)
C6 H6 0.9300
C7 C9 1.417(4)
C7 C8 1.432(4)
C8 C10 1.425(4)
C9 C11 1.366(4)
C9 H9 0.9300
C10 C12 1.367(4)
C10 H10 0.9300
C11 C12 1.423(5)
C11 H11 0.9300
C12 H12 0.9300
N1 H1N 0.91(4)
N2 H2N 0.94(4)

loop_
_geom_hbond_atom_site_label_D
_geom_hbond_atom_site_label_H
_geom_hbond_atom_site_label_A
_geom_hbond_site_symmetry_A
_geom_hbond_distance_DH
_geom_hbond_distance_HA
_geom_hbond_distance_DA
_geom_hbond_angle_DHA
N1 H1N O1 2_557 0.91(4) 2.27(4) 2.866(3) 122(3)
N2 H2N O2 3_547 0.94(4) 1.90(4) 2.843(4) 176(4)

loop_
_geom_torsion_atom_site_label_1
_geom_torsion_atom_site_label_2
_geom_torsion_atom_site_label_3
_geom_torsion_atom_site_label_4
_geom_torsion
O1 C1 C2 O2 1.7(5)
N1 C1 C2 O2 -176.8(3)
O1 C1 C2 N2 179.3(3)
N1 C1 C2 N2 0.8(4)
C5 C3 C4 C6 -1.3(5)
N1 C3 C4 C6 177.9(3)
C5 C3 C4 N2 -179.3(3)
N1 C3 C4 N2 -0.1(4)
N1 C3 C5 C7 -179.0(3)
C4 C3 C5 C7 0.2(5)
N2 C4 C6 C8 179.0(2)
C3 C4 C6 C8 1.1(5)
C3 C5 C7 C9 179.2(3)
C3 C5 C7 C8 1.2(5)
C4 C6 C8 C10 -178.4(3)
C4 C6 C8 C7 0.3(5)
C5 C7 C8 C6 -1.4(4)
C9 C7 C8 C6 -179.5(3)
C5 C7 C8 C10 177.3(3)
C9 C7 C8 C10 -0.8(4)
C5 C7 C9 C11 -178.1(3)
C8 C7 C9 C11 -0.1(5)
C6 C8 C10 C12 -179.8(3)
C7 C8 C10 C12 1.5(5)
C7 C9 C11 C12 0.4(5)
C8 C10 C12 C11 -1.3(5)
C9 C11 C12 C10 0.4(5)
O1 C1 N1 C3 178.1(3)
C2 C1 N1 C3 -3.5(4)
C5 C3 N1 C1 -177.6(3)
C4 C3 N1 C1 3.2(5)
O2 C2 N2 C4 179.7(3)
C1 C2 N2 C4 2.2(4)
C6 C4 N2 C2 179.5(3)
C3 C4 N2 C2 -2.6(5)

loop_
_cod_related_entry_id
_cod_related_entry_database
_cod_related_entry_code
1 ChemSpider 8997710
